data_7039424
loop_
_publ_author_name
'Janes, Trevor'
'Xu, Maotong'
'Song, Datong'

_publ_section_title
;
 Synthesis and reactivity of Li and TaMe3 complexes supported by
 N,N'-bis(2,6-diisopropylphenyl)-o-phenylenediamido ligands.
;
_journal_issue 26
_journal_name_full 'Dalton transactions (Cambridge, England : 2003)'
_journal_page_first 10672
_journal_page_last 10680
_journal_paper_doi 10.1039/c6dt01908k
_journal_volume 45
_journal_year 2016
_chemical_formula_sum 'C42 H58 N5 Ta'
_chemical_formula_weight 813.88
_space_group_crystal_system triclinic
_space_group_IT_number 2
_space_group_name_Hall '-P 1'
_space_group_name_H-M_alt 'P -1'
_symmetry_space_group_name_Hall '-P 1'
_symmetry_space_group_name_H-M 'P -1'
_atom_sites_solution_hydrogens geom
_audit_creation_method SHELXL-2014/7
_audit_update_record
;
2016-05-13 deposited with the CCDC.
2016-06-02 downloaded from the CCDC.
;
_cell_angle_alpha 69.066(3)
_cell_angle_beta 82.852(4)
_cell_angle_gamma 76.536(3)
_cell_formula_units_Z 2
_cell_length_a 10.4591(8)
_cell_length_b 12.8533(10)
_cell_length_c 16.2426(13)
_cell_measurement_reflns_used 8284
_cell_measurement_temperature 150(2)
_cell_measurement_theta_max 27.68
_cell_measurement_theta_min 3.04
_cell_volume 1981.3(3)
_computing_structure_refinement 'SHELXL-2014/7 (Sheldrick, 2014)'
_diffrn_ambient_temperature 150(2)
_diffrn_measured_fraction_theta_full 0.995
_diffrn_measured_fraction_theta_max 0.977
_diffrn_measurement_device_type 'Bruker Kappa Alpha Apex II'
_diffrn_radiation_type MoK\a
_diffrn_radiation_wavelength 0.71073
_diffrn_reflns_av_R_equivalents 0.0297
_diffrn_reflns_av_unetI/netI 0.0364
_diffrn_reflns_Laue_measured_fraction_full 0.995
_diffrn_reflns_Laue_measured_fraction_max 0.977
_diffrn_reflns_limit_h_max 13
_diffrn_reflns_limit_h_min -13
_diffrn_reflns_limit_k_max 13
_diffrn_reflns_limit_k_min -16
_diffrn_reflns_limit_l_max 21
_diffrn_reflns_limit_l_min -21
_diffrn_reflns_number 23806
_diffrn_reflns_point_group_measured_fraction_full 0.995
_diffrn_reflns_point_group_measured_fraction_max 0.977
_diffrn_reflns_theta_full 25.242
_diffrn_reflns_theta_max 27.685
_diffrn_reflns_theta_min 3.041
_exptl_absorpt_coefficient_mu 2.808
_exptl_absorpt_correction_T_max 0.7456
_exptl_absorpt_correction_T_min 0.6419
_exptl_absorpt_correction_type multi-scan
_exptl_absorpt_process_details 'Apex 2'
_exptl_crystal_colour yellow
_exptl_crystal_density_diffrn 1.364
_exptl_crystal_description plate
_exptl_crystal_F_000 836
_exptl_crystal_size_max 0.18
_exptl_crystal_size_mid 0.15
_exptl_crystal_size_min 0.08
_refine_diff_density_max 0.459
_refine_diff_density_min -0.485
_refine_diff_density_rms 0.081
_refine_ls_extinction_method none
_refine_ls_goodness_of_fit_ref 1.040
_refine_ls_hydrogen_treatment constr
_refine_ls_matrix_type full
_refine_ls_number_parameters 447
_refine_ls_number_reflns 9050
_refine_ls_number_restraints 0
_refine_ls_restrained_S_all 1.040
_refine_ls_R_factor_all 0.0257
_refine_ls_R_factor_gt 0.0209
_refine_ls_shift/su_max 0.004
_refine_ls_shift/su_mean 0.000
_refine_ls_structure_factor_coef Fsqd
_refine_ls_weighting_details 'w=1/[\s^2^(Fo^2^)+(0.0218P)^2^+0.3785P] where P=(Fo^2^+2Fc^2^)/3'
_refine_ls_weighting_scheme calc
_refine_ls_wR_factor_gt 0.0482
_refine_ls_wR_factor_ref 0.0499
_reflns_Friedel_coverage 0.000
_reflns_number_gt 8242
_reflns_number_total 9050
_reflns_threshold_expression 'I > 2\s(I)'
_cod_data_source_file c6dt01908k2.cif
_cod_data_source_block 10
_cod_depositor_comments 'Adding full bibliography for 7039418--7039426.cif.'
_cod_database_code 7039424
_shelx_shelxl_version_number 2014/7
_shelx_space_group_comment
;
The symmetry employed for this shelxl refinement is uniquely defined
by the following loop, which should always be used as a source of
symmetry information in preference to the above space-group names.
They are only intended as comments.
;

loop_
_space_group_symop_operation_xyz
'x, y, z'
'-x, -y, -z'

loop_
_atom_site_label
_atom_site_type_symbol
_atom_site_fract_x
_atom_site_fract_y
_atom_site_fract_z
_atom_site_U_iso_or_equiv
_atom_site_adp_type
_atom_site_occupancy
_atom_site_site_symmetry_order
_atom_site_calc_flag
_atom_site_refinement_flags_posn
_atom_site_refinement_flags_adp
Ta1 Ta 0.69057(2) 0.73958(2) 0.75132(2) 0.01435(3) Uani 1 1 d . .
N1 N 0.49852(18) 0.75057(15) 0.79740(12) 0.0151(4) Uani 1 1 d . .
N2 N 0.67179(18) 0.83101(15) 0.83617(11) 0.0148(4) Uani 1 1 d . .
N3 N 0.62458(19) 0.70162(17) 0.65390(12) 0.0202(4) Uani 1 1 d . .
N4 N 0.75325(19) 0.65842(16) 0.64893(12) 0.0173(4) Uani 1 1 d . .
N5 N 0.8006(2) 0.61361(17) 0.59113(13) 0.0228(4) Uani 1 1 d . .
C1 C 0.4600(2) 0.78948(18) 0.86929(14) 0.0148(4) Uani 1 1 d . .
C2 C 0.5572(2) 0.83295(18) 0.89134(14) 0.0151(4) Uani 1 1 d . .
C3 C 0.5315(2) 0.87300(19) 0.96233(15) 0.0196(5) Uani 1 1 d . .
H3A H 0.5963 0.9026 0.9781 0.024 Uiso 1 1 calc R U
C4 C 0.4118(2) 0.8698(2) 1.00993(15) 0.0222(5) Uani 1 1 d . .
H4A H 0.3953 0.8967 1.0584 0.027 Uiso 1 1 calc R U
C5 C 0.3163(2) 0.8274(2) 0.98710(16) 0.0234(5) Uani 1 1 d . .
H5B H 0.2342 0.8262 1.0196 0.028 Uiso 1 1 calc R U
C6 C 0.3401(2) 0.7868(2) 0.91708(15) 0.0207(5) Uani 1 1 d . .
H6A H 0.2747 0.7573 0.9018 0.025 Uiso 1 1 calc R U
C7 C 0.8147(2) 0.8560(2) 0.66745(16) 0.0243(5) Uani 1 1 d . .
H7A H 0.8232 0.9091 0.6963 0.037 Uiso 1 1 calc R U
H7B H 0.7745 0.8986 0.6105 0.037 Uiso 1 1 calc R U
H7C H 0.9020 0.8123 0.6580 0.037 Uiso 1 1 calc R U
C8 C 0.8000(2) 0.5854(2) 0.83925(16) 0.0251(5) Uani 1 1 d . .
H8A H 0.7751 0.5809 0.9004 0.038 Uiso 1 1 calc R U
H8B H 0.8944 0.5849 0.8281 0.038 Uiso 1 1 calc R U
H8C H 0.7806 0.5199 0.8294 0.038 Uiso 1 1 calc R U
C9 C 0.5422(2) 0.6963(2) 0.59065(16) 0.0270(6) Uani 1 1 d . .
H9A H 0.5452 0.6166 0.5984 0.040 Uiso 1 1 calc R U
H9B H 0.5744 0.7352 0.5307 0.040 Uiso 1 1 calc R U
H9C H 0.4514 0.7336 0.6001 0.040 Uiso 1 1 calc R U
C10 C 0.9409(2) 0.5716(2) 0.59403(15) 0.0200(5) Uani 1 1 d . .
C11 C 1.0222(2) 0.6366(2) 0.53207(15) 0.0225(5) Uani 1 1 d . .
C12 C 1.1566(2) 0.5921(2) 0.53043(16) 0.0244(5) Uani 1 1 d . .
H12A H 1.2126 0.6360 0.4886 0.029 Uiso 1 1 calc R U
C13 C 1.2118(2) 0.4859(2) 0.58771(16) 0.0250(5) Uani 1 1 d . .
C14 C 1.1273(3) 0.4222(2) 0.64629(16) 0.0263(5) Uani 1 1 d . .
H14A H 1.1634 0.3488 0.6854 0.032 Uiso 1 1 calc R U
C15 C 0.9923(2) 0.4616(2) 0.65001(16) 0.0238(5) Uani 1 1 d . .
C16 C 0.9657(3) 0.7519(2) 0.46818(17) 0.0339(6) Uani 1 1 d . .
H16A H 1.0320 0.7766 0.4213 0.051 Uiso 1 1 calc R U
H16B H 0.9401 0.8068 0.4994 0.051 Uiso 1 1 calc R U
H16C H 0.8882 0.7475 0.4423 0.051 Uiso 1 1 calc R U
C17 C 1.3580(3) 0.4412(3) 0.58650(19) 0.0361(6) Uani 1 1 d . .
H17A H 1.3758 0.3583 0.6017 0.054 Uiso 1 1 calc R U
H17B H 1.3972 0.4604 0.6296 0.054 Uiso 1 1 calc R U
H17C H 1.3963 0.4756 0.5274 0.054 Uiso 1 1 calc R U
C18 C 0.9034(3) 0.3852(2) 0.70978(19) 0.0349(6) Uani 1 1 d . .
H18A H 0.9505 0.3057 0.7263 0.052 Uiso 1 1 calc R U
H18B H 0.8246 0.3949 0.6787 0.052 Uiso 1 1 calc R U
H18C H 0.8776 0.4054 0.7631 0.052 Uiso 1 1 calc R U
C19 C 0.3905(2) 0.72594(19) 0.76470(14) 0.0164(4) Uani 1 1 d . .
C20 C 0.3757(2) 0.6130(2) 0.78852(15) 0.0200(5) Uani 1 1 d . .
C21 C 0.2689(2) 0.5937(2) 0.75548(16) 0.0262(5) Uani 1 1 d . .
H21A H 0.2570 0.5179 0.7704 0.031 Uiso 1 1 calc R U
C22 C 0.1814(3) 0.6812(2) 0.70231(17) 0.0302(6) Uani 1 1 d . .
H22A H 0.1103 0.6658 0.6804 0.036 Uiso 1 1 calc R U
C23 C 0.1969(2) 0.7927(2) 0.68038(16) 0.0273(6) Uani 1 1 d . .
H23A H 0.1354 0.8532 0.6438 0.033 Uiso 1 1 calc R U
C24 C 0.3008(2) 0.8173(2) 0.71106(15) 0.0203(5) Uani 1 1 d . .
C25 C 0.3140(3) 0.9405(2) 0.68667(17) 0.0274(6) Uani 1 1 d . .
H25A H 0.3891 0.9403 0.7193 0.033 Uiso 1 1 calc R U
C26 C 0.3474(4) 0.9930(3) 0.5881(2) 0.0531(9) Uani 1 1 d . .
H26A H 0.4308 0.9492 0.5725 0.080 Uiso 1 1 calc R U
H26B H 0.3556 1.0718 0.5747 0.080 Uiso 1 1 calc R U
H26C H 0.2773 0.9915 0.5540 0.080 Uiso 1 1 calc R U
C27 C 0.1915(3) 1.0118(2) 0.7157(2) 0.0405(7) Uani 1 1 d . .
H27A H 0.1736 0.9770 0.7792 0.061 Uiso 1 1 calc R U
H27B H 0.1163 1.0155 0.6836 0.061 Uiso 1 1 calc R U
H27C H 0.2058 1.0888 0.7030 0.061 Uiso 1 1 calc R U
C28 C 0.4658(2) 0.5140(2) 0.85084(16) 0.0239(5) Uani 1 1 d . .
H28A H 0.5367 0.5444 0.8651 0.029 Uiso 1 1 calc R U
C29 C 0.5321(3) 0.4245(2) 0.8086(2) 0.0391(7) Uani 1 1 d . .
H29A H 0.5789 0.4607 0.7533 0.059 Uiso 1 1 calc R U
H29B H 0.4650 0.3905 0.7964 0.059 Uiso 1 1 calc R U
H29C H 0.5947 0.3651 0.8491 0.059 Uiso 1 1 calc R U
C30 C 0.3922(3) 0.4599(3) 0.93726(18) 0.0385(7) Uani 1 1 d . .
H30A H 0.3533 0.5176 0.9644 0.058 Uiso 1 1 calc R U
H30B H 0.4536 0.3987 0.9775 0.058 Uiso 1 1 calc R U
H30C H 0.3223 0.4286 0.9254 0.058 Uiso 1 1 calc R U
C31 C 0.7530(2) 0.90548(19) 0.84218(14) 0.0176(5) Uani 1 1 d . .
C32 C 0.7234(2) 1.0218(2) 0.78931(15) 0.0204(5) Uani 1 1 d . .
C33 C 0.7999(3) 1.0934(2) 0.79709(17) 0.0265(6) Uani 1 1 d . .
H33A H 0.7821 1.1718 0.7620 0.032 Uiso 1 1 calc R U
C34 C 0.9005(3) 1.0527(2) 0.85455(18) 0.0288(6) Uani 1 1 d . .
H34A H 0.9522 1.1026 0.8580 0.035 Uiso 1 1 calc R U
C35 C 0.9266(2) 0.9396(2) 0.90727(17) 0.0275(6) Uani 1 1 d . .
H35A H 0.9961 0.9125 0.9469 0.033 Uiso 1 1 calc R U
C36 C 0.8522(2) 0.8641(2) 0.90324(15) 0.0210(5) Uani 1 1 d . .
C37 C 0.8799(2) 0.7416(2) 0.96563(16) 0.0271(6) Uani 1 1 d . .
H37A H 0.8138 0.7027 0.9558 0.032 Uiso 1 1 calc R U
C38 C 1.0166(3) 0.6783(3) 0.9462(2) 0.0435(8) Uani 1 1 d . .
H38A H 1.0269 0.6872 0.8834 0.065 Uiso 1 1 calc R U
H38B H 1.0268 0.5973 0.9815 0.065 Uiso 1 1 calc R U
H38C H 1.0838 0.7097 0.9611 0.065 Uiso 1 1 calc R U
C39 C 0.8642(3) 0.7342(3) 1.06284(18) 0.0470(8) Uani 1 1 d . .
H39A H 0.7750 0.7724 1.0749 0.071 Uiso 1 1 calc R U
H39B H 0.9283 0.7713 1.0746 0.071 Uiso 1 1 calc R U
H39C H 0.8791 0.6541 1.1009 0.071 Uiso 1 1 calc R U
C40 C 0.6106(3) 1.0712(2) 0.72663(16) 0.0257(5) Uani 1 1 d . .
H40A H 0.5878 1.0066 0.7149 0.031 Uiso 1 1 calc R U
C41 C 0.6477(3) 1.1554(2) 0.63763(18) 0.0406(7) Uani 1 1 d . .
H41A H 0.7297 1.1203 0.6132 0.061 Uiso 1 1 calc R U
H41B H 0.6598 1.2242 0.6460 0.061 Uiso 1 1 calc R U
H41C H 0.5772 1.1755 0.5968 0.061 Uiso 1 1 calc R U
C42 C 0.4868(3) 1.1286(2) 0.76801(19) 0.0333(6) Uani 1 1 d . .
H42A H 0.4602 1.0733 0.8232 0.050 Uiso 1 1 calc R U
H42B H 0.4154 1.1565 0.7269 0.050 Uiso 1 1 calc R U
H42C H 0.5060 1.1925 0.7803 0.050 Uiso 1 1 calc R U

loop_
_atom_site_aniso_label
_atom_site_aniso_U_11
_atom_site_aniso_U_22
_atom_site_aniso_U_33
_atom_site_aniso_U_23
_atom_site_aniso_U_13
_atom_site_aniso_U_12
Ta1 0.01313(5) 0.01620(5) 0.01460(5) -0.00686(3) -0.00029(3) -0.00224(3)
N1 0.0152(9) 0.0165(9) 0.0154(9) -0.0069(7) -0.0009(7) -0.0044(8)
N2 0.0139(9) 0.0174(9) 0.0152(9) -0.0069(7) 0.0003(7) -0.0057(8)
N3 0.0164(10) 0.0261(11) 0.0199(10) -0.0114(8) -0.0008(8) -0.0023(8)
N4 0.0182(10) 0.0184(10) 0.0153(9) -0.0062(8) 0.0014(7) -0.0041(8)
N5 0.0210(11) 0.0275(11) 0.0237(10) -0.0155(9) 0.0002(8) -0.0021(9)
C1 0.0163(11) 0.0125(10) 0.0148(10) -0.0038(8) -0.0015(8) -0.0023(9)
C2 0.0169(11) 0.0125(10) 0.0159(10) -0.0041(8) -0.0004(8) -0.0044(9)
C3 0.0228(12) 0.0203(12) 0.0199(11) -0.0094(9) 0.0006(9) -0.0088(10)
C4 0.0282(13) 0.0230(12) 0.0182(11) -0.0105(10) 0.0033(10) -0.0070(10)
C5 0.0205(12) 0.0288(13) 0.0218(12) -0.0113(10) 0.0056(10) -0.0059(10)
C6 0.0183(12) 0.0260(13) 0.0216(12) -0.0109(10) 0.0028(9) -0.0094(10)
C7 0.0245(13) 0.0275(13) 0.0232(12) -0.0128(10) 0.0079(10) -0.0075(11)
C8 0.0248(13) 0.0242(13) 0.0246(12) -0.0100(10) -0.0037(10) 0.0022(10)
C9 0.0206(12) 0.0415(15) 0.0219(12) -0.0161(11) -0.0049(10) -0.0015(11)
C10 0.0211(12) 0.0229(12) 0.0197(11) -0.0134(10) -0.0004(9) -0.0017(10)
C11 0.0278(13) 0.0238(13) 0.0207(12) -0.0134(10) -0.0011(10) -0.0047(11)
C12 0.0249(13) 0.0302(14) 0.0220(12) -0.0141(11) 0.0054(10) -0.0083(11)
C13 0.0223(13) 0.0296(14) 0.0288(13) -0.0187(11) -0.0006(10) -0.0026(11)
C14 0.0313(14) 0.0226(13) 0.0256(13) -0.0118(11) -0.0020(11) -0.0007(11)
C15 0.0269(13) 0.0248(13) 0.0246(12) -0.0137(10) 0.0032(10) -0.0084(11)
C16 0.0374(16) 0.0332(15) 0.0256(14) -0.0073(12) 0.0029(12) -0.0034(13)
C17 0.0249(14) 0.0448(17) 0.0413(16) -0.0232(14) 0.0005(12) 0.0002(13)
C18 0.0365(16) 0.0251(14) 0.0421(16) -0.0113(12) 0.0087(13) -0.0102(12)
C19 0.0141(11) 0.0240(12) 0.0133(10) -0.0088(9) 0.0007(8) -0.0051(9)
C20 0.0198(12) 0.0257(13) 0.0190(11) -0.0121(10) 0.0033(9) -0.0082(10)
C21 0.0260(13) 0.0345(14) 0.0279(13) -0.0174(11) -0.0005(10) -0.0144(11)
C22 0.0217(13) 0.0471(17) 0.0318(14) -0.0234(13) -0.0040(11) -0.0088(12)
C23 0.0186(12) 0.0395(15) 0.0226(12) -0.0123(11) -0.0062(10) 0.0015(11)
C24 0.0164(11) 0.0253(13) 0.0181(11) -0.0082(10) 0.0003(9) -0.0012(10)
C25 0.0228(13) 0.0234(13) 0.0281(13) -0.0010(11) -0.0034(10) -0.0008(10)
C26 0.065(2) 0.0368(17) 0.0404(18) -0.0003(14) 0.0193(16) -0.0087(16)
C27 0.0379(17) 0.0293(15) 0.0453(18) -0.0090(13) 0.0009(14) 0.0029(13)
C28 0.0283(13) 0.0194(12) 0.0256(12) -0.0046(10) -0.0042(10) -0.0115(10)
C29 0.0479(18) 0.0267(15) 0.0394(16) -0.0110(13) -0.0062(14) 0.0007(13)
C30 0.0469(18) 0.0376(16) 0.0294(15) -0.0030(12) -0.0005(13) -0.0196(14)
C31 0.0174(11) 0.0224(12) 0.0174(11) -0.0102(9) 0.0050(9) -0.0102(10)
C32 0.0227(12) 0.0217(12) 0.0202(11) -0.0110(10) 0.0051(9) -0.0076(10)
C33 0.0308(14) 0.0231(13) 0.0289(13) -0.0118(11) 0.0095(11) -0.0130(11)
C34 0.0278(14) 0.0315(14) 0.0389(15) -0.0210(12) 0.0103(11) -0.0207(12)
C35 0.0204(13) 0.0384(15) 0.0307(14) -0.0163(12) 0.0006(10) -0.0131(11)
C36 0.0187(12) 0.0267(13) 0.0215(12) -0.0104(10) 0.0029(9) -0.0106(10)
C37 0.0246(13) 0.0313(14) 0.0270(13) -0.0045(11) -0.0095(10) -0.0134(11)
C38 0.0283(16) 0.0354(16) 0.059(2) -0.0046(15) -0.0088(14) -0.0067(13)
C39 0.060(2) 0.056(2) 0.0258(15) -0.0024(14) -0.0126(14) -0.0260(17)
C40 0.0311(14) 0.0181(12) 0.0273(13) -0.0056(10) -0.0042(11) -0.0059(11)
C41 0.052(2) 0.0322(16) 0.0304(15) -0.0020(12) -0.0042(13) -0.0084(14)
C42 0.0313(15) 0.0262(14) 0.0400(16) -0.0104(12) -0.0067(12) 0.0000(12)

loop_
_atom_type_symbol
_atom_type_description
_atom_type_scat_dispersion_real
_atom_type_scat_dispersion_imag
_atom_type_scat_source
C C 0.0033 0.0016 'International Tables Vol C Tables 4.2.6.8 and 6.1.1.4'
H H 0.0000 0.0000 'International Tables Vol C Tables 4.2.6.8 and 6.1.1.4'
N N 0.0061 0.0033 'International Tables Vol C Tables 4.2.6.8 and 6.1.1.4'
Ta Ta -0.7052 6.5227 'International Tables Vol C Tables 4.2.6.8 and 6.1.1.4'

loop_
_geom_angle_atom_site_label_1
_geom_angle_atom_site_label_2
_geom_angle_atom_site_label_3
_geom_angle
N1 Ta1 N3 83.71(7)
N1 Ta1 N2 75.57(7)
N3 Ta1 N2 152.50(8)
N1 Ta1 C8 106.59(8)
N3 Ta1 C8 108.16(9)
N2 Ta1 C8 95.12(8)
N1 Ta1 C7 137.13(8)
N3 Ta1 C7 97.76(8)
N2 Ta1 C7 85.79(8)
C8 Ta1 C7 113.34(10)
N1 Ta1 N4 117.33(7)
N3 Ta1 N4 36.16(7)
N2 Ta1 N4 166.45(7)
C8 Ta1 N4 85.34(8)
C7 Ta1 N4 81.63(8)
C1 N1 C19 112.78(17)
C1 N1 Ta1 118.43(14)
C19 N1 Ta1 128.77(14)
C2 N2 C31 112.47(17)
C2 N2 Ta1 117.20(13)
C31 N2 Ta1 129.97(14)
N4 N3 C9 117.94(19)
N4 N3 Ta1 78.96(12)
C9 N3 Ta1 162.88(17)
N5 N4 N3 120.56(19)
N5 N4 Ta1 174.16(16)
N3 N4 Ta1 64.89(11)
N4 N5 C10 113.86(19)
C6 C1 C2 120.6(2)
C6 C1 N1 126.17(19)
C2 C1 N1 113.23(18)
C3 C2 C1 118.8(2)
C3 C2 N2 127.6(2)
C1 C2 N2 113.65(18)
C4 C3 C2 120.3(2)
C5 C4 C3 120.3(2)
C6 C5 C4 120.2(2)
C5 C6 C1 119.7(2)
C11 C10 C15 121.0(2)
C11 C10 N5 118.4(2)
C15 C10 N5 120.1(2)
C12 C11 C10 118.4(2)
C12 C11 C16 120.7(2)
C10 C11 C16 120.9(2)
C13 C12 C11 122.2(2)
C12 C13 C14 117.6(2)
C12 C13 C17 121.2(2)
C14 C13 C17 121.2(2)
C15 C14 C13 122.6(2)
C14 C15 C10 118.0(2)
C14 C15 C18 120.5(2)
C10 C15 C18 121.4(2)
C20 C19 C24 121.7(2)
C20 C19 N1 119.8(2)
C24 C19 N1 118.5(2)
C19 C20 C21 117.6(2)
C19 C20 C28 122.7(2)
C21 C20 C28 119.7(2)
C22 C21 C20 121.7(2)
C21 C22 C23 119.8(2)
C24 C23 C22 121.2(2)
C23 C24 C19 118.0(2)
C23 C24 C25 119.9(2)
C19 C24 C25 122.1(2)
C27 C25 C24 111.6(2)
C27 C25 C26 111.3(2)
C24 C25 C26 111.5(2)
C20 C28 C30 111.2(2)
C20 C28 C29 112.0(2)
C30 C28 C29 110.6(2)
C36 C31 C32 121.1(2)
C36 C31 N2 120.4(2)
C32 C31 N2 118.3(2)
C33 C32 C31 117.9(2)
C33 C32 C40 119.5(2)
C31 C32 C40 122.5(2)
C34 C33 C32 121.3(2)
C33 C34 C35 120.3(2)
C34 C35 C36 121.0(2)
C35 C36 C31 118.3(2)
C35 C36 C37 119.2(2)
C31 C36 C37 122.5(2)
C36 C37 C38 111.4(2)
C36 C37 C39 111.9(2)
C38 C37 C39 110.4(2)
C32 C40 C41 112.7(2)
C32 C40 C42 111.7(2)
C41 C40 C42 109.6(2)

loop_
_geom_bond_atom_site_label_1
_geom_bond_atom_site_label_2
_geom_bond_distance
Ta1 N1 2.0456(18)
Ta1 N3 2.0491(19)
Ta1 N2 2.0740(17)
Ta1 C8 2.146(2)
Ta1 C7 2.188(2)
Ta1 N4 2.2211(18)
N1 C1 1.408(3)
N1 C19 1.448(3)
N2 C2 1.405(3)
N2 C31 1.454(3)
N3 N4 1.335(3)
N3 C9 1.449(3)
N4 N5 1.264(3)
N5 C10 1.442(3)
C1 C6 1.391(3)
C1 C2 1.405(3)
C2 C3 1.396(3)
C3 C4 1.388(3)
C4 C5 1.386(3)
C5 C6 1.386(3)
C10 C11 1.396(3)
C10 C15 1.401(3)
C11 C12 1.390(3)
C11 C16 1.506(4)
C12 C13 1.387(4)
C13 C14 1.388(3)
C13 C17 1.503(3)
C14 C15 1.386(3)
C15 C18 1.514(3)
C19 C20 1.404(3)
C19 C24 1.406(3)
C20 C21 1.404(3)
C20 C28 1.513(3)
C21 C22 1.368(4)
C22 C23 1.392(4)
C23 C24 1.392(3)
C24 C25 1.523(3)
C25 C27 1.522(4)
C25 C26 1.529(4)
C28 C30 1.526(3)
C28 C29 1.533(4)
C31 C36 1.402(3)
C31 C32 1.415(3)
C32 C33 1.399(3)
C32 C40 1.523(3)
C33 C34 1.375(4)
C34 C35 1.380(4)
C35 C36 1.401(3)
C36 C37 1.520(3)
C37 C38 1.529(4)
C37 C39 1.538(4)
C40 C41 1.533(3)
C40 C42 1.538(4)
